data_4328376
loop_
_publ_author_name
'Izana Nigel-Etinger'
'Israel Goldberg'
'Zeev Gross'

_publ_section_title
;
 5d Early-Transition-Metal Corroles: a Trioxo-Bridged Binuclear
 Tungsten(VI) Derivative
;
_journal_name_full 'Inorganic Chemistry'
_journal_page_first 1983
_journal_page_last 1985
_journal_paper_doi 10.1021/ic202325h
_journal_volume 51
_journal_year 2012
_chemical_formula_moiety 'C74 H16 F30 N8 O3 W2'
_chemical_formula_sum 'C74 H16 F30 N8 O3 W2'
_chemical_formula_weight 2002.65
_chemical_name_systematic
; 
 ? 
;
_space_group_IT_number 2
_symmetry_cell_setting triclinic
_symmetry_space_group_name_Hall '-P 1'
_symmetry_space_group_name_H-M 'P -1'
_atom_sites_solution_hydrogens geom
_atom_sites_solution_primary direct
_atom_sites_solution_secondary difmap
_audit_creation_method SHELXL-97
_cell_angle_alpha 95.614(5)
_cell_angle_beta 97.520(5)
_cell_angle_gamma 108.921(5)
_cell_formula_units_Z 2
_cell_length_a 12.2271(7)
_cell_length_b 16.5676(12)
_cell_length_c 18.7326(18)
_cell_measurement_reflns_used 8544
_cell_measurement_temperature 110(2)
_cell_measurement_theta_max 27.48
_cell_measurement_theta_min 2.41
_cell_volume 3518.8(5)
_computing_cell_refinement Denzo
_computing_data_collection 'Collect, Nonius B.V.'
_computing_data_reduction 'Denzo & Scalepack'
_computing_structure_refinement 'SHELXL-97 (Sheldrick, 1997)'
_computing_structure_solution SIR-97
_diffrn_ambient_temperature 110(2)
_diffrn_detector_area_resol_mean 12.8
_diffrn_measured_fraction_theta_full 0.978
_diffrn_measured_fraction_theta_max 0.978
_diffrn_measurement_device_type 'Nonius KappaCCD'
_diffrn_measurement_method '0.3 deg. \w scans'
_diffrn_radiation_monochromator graphite
_diffrn_radiation_source 'fine-focus sealed tube'
_diffrn_radiation_type MoK\a
_diffrn_radiation_wavelength 0.71073
_diffrn_reflns_av_R_equivalents 0.0605
_diffrn_reflns_av_sigmaI/netI 0.0688
_diffrn_reflns_limit_h_max 14
_diffrn_reflns_limit_h_min 0
_diffrn_reflns_limit_k_max 18
_diffrn_reflns_limit_k_min -19
_diffrn_reflns_limit_l_max 21
_diffrn_reflns_limit_l_min -22
_diffrn_reflns_number 26625
_diffrn_reflns_theta_full 25.13
_diffrn_reflns_theta_max 25.13
_diffrn_reflns_theta_min 2.40
_diffrn_standards_number 0
_exptl_absorpt_coefficient_mu 3.402
_exptl_absorpt_correction_T_max 0.6293
_exptl_absorpt_correction_T_min 0.3822
_exptl_absorpt_correction_type multi-scan
_exptl_absorpt_process_details 'Blessing, 1995'
_exptl_crystal_colour purple
_exptl_crystal_density_diffrn 1.890
_exptl_crystal_description prism
_exptl_crystal_F_000 1916
_exptl_crystal_size_max 0.35
_exptl_crystal_size_mid 0.20
_exptl_crystal_size_min 0.15
_platon_squeeze_details
;
;
_refine_diff_density_max 2.596
_refine_diff_density_min -1.378
_refine_diff_density_rms 0.163
_refine_ls_extinction_method none
_refine_ls_goodness_of_fit_ref 1.065
_refine_ls_hydrogen_treatment constr
_refine_ls_matrix_type fullcycle
_refine_ls_number_parameters 1054
_refine_ls_number_reflns 12319
_refine_ls_number_restraints 0
_refine_ls_restrained_S_all 1.065
_refine_ls_R_factor_all 0.0932
_refine_ls_R_factor_gt 0.0600
_refine_ls_shift/su_max 0.012
_refine_ls_shift/su_mean 0.003
_refine_ls_structure_factor_coef Fsqd
_refine_ls_weighting_details 'calc w=1/[\s^2^(Fo^2^)+(0.0653P)^2^+2.6735P] where P=(Fo^2^+2Fc^2^)/3'
_refine_ls_weighting_scheme calc
_refine_ls_wR_factor_gt 0.1371
_refine_ls_wR_factor_ref 0.1488
_reflns_number_gt 8679
_reflns_number_total 12319
_reflns_threshold_expression >2sigma(I)
_cod_data_source_file ic202325h_si_001.cif
_cod_data_source_block tx83
_cod_database_code 4328376

loop_
_symmetry_equiv_pos_as_xyz
'x, y, z'
'-x, -y, -z'

loop_
_atom_site_label
_atom_site_type_symbol
_atom_site_fract_x
_atom_site_fract_y
_atom_site_fract_z
_atom_site_U_iso_or_equiv
_atom_site_adp_type
_atom_site_occupancy
_atom_site_symmetry_multiplicity
_atom_site_calc_flag
_atom_site_refinement_flags
W1 W 0.96911(3) 0.37339(2) 0.29599(2) 0.03585(13) Uani 1 1 d .
W2 W 0.82016(3) 0.42908(2) 0.20211(2) 0.03525(12) Uani 1 1 d .
O1 O 0.9709(5) 0.4860(4) 0.2637(3) 0.0343(14) Uani 1 1 d .
O2 O 0.8824(6) 0.3443(4) 0.1855(3) 0.0381(15) Uani 1 1 d .
O3 O 0.8213(5) 0.3686(4) 0.3026(3) 0.0372(15) Uani 1 1 d .
C1 C 1.0199(8) 0.3848(6) 0.4581(5) 0.039(2) Uani 1 1 d .
C2 C 0.9781(9) 0.3489(6) 0.5183(5) 0.043(2) Uani 1 1 d .
H2 H 1.0018 0.3747 0.5679 0.052 Uiso 1 1 calc R
C3 C 0.8955(8) 0.2686(6) 0.4909(5) 0.038(2) Uani 1 1 d .
H3 H 0.8494 0.2295 0.5182 0.046 Uiso 1 1 calc R
C4 C 0.8923(8) 0.2552(6) 0.4139(5) 0.038(2) Uani 1 1 d .
C5 C 0.8374(9) 0.1829(7) 0.3616(6) 0.045(3) Uani 1 1 d .
C6 C 0.8697(8) 0.1772(6) 0.2944(5) 0.034(2) Uani 1 1 d .
C7 C 0.8416(9) 0.1006(6) 0.2428(6) 0.045(3) Uani 1 1 d .
H7 H 0.7892 0.0452 0.2468 0.054 Uiso 1 1 calc R
C8 C 0.9010(9) 0.1195(6) 0.1879(6) 0.045(2) Uani 1 1 d .
H8 H 0.8978 0.0797 0.1468 0.054 Uiso 1 1 calc R
C9 C 0.9702(8) 0.2095(6) 0.2010(5) 0.037(2) Uani 1 1 d .
C10 C 1.0454(8) 0.2557(6) 0.1590(5) 0.038(2) Uani 1 1 d .
C11 C 1.1130(9) 0.3422(6) 0.1761(5) 0.041(2) Uani 1 1 d .
C12 C 1.1974(9) 0.3921(7) 0.1364(6) 0.047(3) Uani 1 1 d .
H12 H 1.2155 0.3722 0.0916 0.056 Uiso 1 1 calc R
C13 C 1.2457(9) 0.4715(7) 0.1740(5) 0.046(3) Uani 1 1 d .
H13 H 1.3053 0.5180 0.1610 0.056 Uiso 1 1 calc R
C14 C 1.1931(8) 0.4749(6) 0.2369(5) 0.039(2) Uani 1 1 d .
C150 C 1.2308(8) 0.5432(6) 0.2958(5) 0.041(2) Uani 1 1 d .
C16 C 1.1921(8) 0.5345(6) 0.3638(5) 0.041(2) Uani 1 1 d .
C17 C 1.2371(8) 0.5838(7) 0.4320(5) 0.042(2) Uani 1 1 d .
H17 H 1.2955 0.6396 0.4418 0.050 Uiso 1 1 calc R
C18 C 1.1838(9) 0.5392(6) 0.4829(6) 0.045(2) Uani 1 1 d .
H18 H 1.2008 0.5570 0.5341 0.055 Uiso 1 1 calc R
C19 C 1.0987(9) 0.4617(6) 0.4452(5) 0.039(2) Uani 1 1 d .
N21 N 0.9666(6) 0.3284(5) 0.3956(4) 0.0349(18) Uani 1 1 d .
N22 N 0.9496(7) 0.2441(5) 0.2670(4) 0.0334(17) Uani 1 1 d .
N23 N 1.1117(7) 0.3952(5) 0.2384(4) 0.0363(18) Uani 1 1 d .
N24 N 1.1039(6) 0.4605(5) 0.3712(4) 0.0349(18) Uani 1 1 d .
C25 C 0.7422(8) 0.1070(6) 0.3802(5) 0.035(2) Uani 1 1 d .
C26 C 0.7671(9) 0.0560(6) 0.4275(6) 0.045(3) Uani 1 1 d .
C27 C 0.6780(11) -0.0113(7) 0.4474(6) 0.056(3) Uani 1 1 d .
C28 C 0.5631(10) -0.0256(7) 0.4164(6) 0.050(3) Uani 1 1 d .
C29 C 0.5367(9) 0.0235(7) 0.3681(6) 0.049(3) Uani 1 1 d .
C30 C 0.6280(9) 0.0895(6) 0.3506(5) 0.044(3) Uani 1 1 d .
C31 C 1.0540(9) 0.2059(6) 0.0903(6) 0.049(3) Uani 1 1 d .
C32 C 0.9785(9) 0.1992(6) 0.0260(6) 0.044(2) Uani 1 1 d .
C33 C 0.9761(10) 0.1469(6) -0.0372(6) 0.045(3) Uani 1 1 d .
C34 C 1.0518(11) 0.1034(7) -0.0362(7) 0.060(3) Uani 1 1 d .
C35 C 1.1293(11) 0.1086(8) 0.0245(7) 0.062(3) Uani 1 1 d .
C36 C 1.1299(10) 0.1597(7) 0.0879(7) 0.054(3) Uani 1 1 d .
C37 C 1.3190(8) 0.6278(6) 0.2883(5) 0.038(2) Uani 1 1 d .
C38 C 1.2922(9) 0.6796(7) 0.2395(5) 0.046(3) Uani 1 1 d .
C39 C 1.3720(10) 0.7563(7) 0.2327(5) 0.047(3) Uani 1 1 d .
C40 C 1.4817(11) 0.7857(7) 0.2744(6) 0.055(3) Uani 1 1 d .
C41 C 1.5124(9) 0.7374(7) 0.3242(5) 0.047(3) Uani 1 1 d .
C42 C 1.4319(9) 0.6596(6) 0.3292(5) 0.042(2) Uani 1 1 d .
F1 F 0.8771(5) 0.0688(4) 0.4606(3) 0.0542(15) Uani 1 1 d .
F2 F 0.7033(6) -0.0613(4) 0.4949(3) 0.0662(19) Uani 1 1 d .
F3 F 0.4757(6) -0.0906(4) 0.4339(4) 0.0708(19) Uani 1 1 d .
F4 F 0.4260(6) 0.0078(4) 0.3362(4) 0.075(2) Uani 1 1 d .
F5 F 0.5991(5) 0.1363(4) 0.3013(3) 0.0576(16) Uani 1 1 d .
F6 F 0.9058(5) 0.2435(4) 0.0254(3) 0.0576(16) Uani 1 1 d .
F7 F 0.8967(6) 0.1383(4) -0.0966(3) 0.0675(18) Uani 1 1 d .
F8 F 1.0504(7) 0.0514(4) -0.0984(4) 0.083(2) Uani 1 1 d .
F9 F 1.2041(7) 0.0644(5) 0.0241(4) 0.089(2) Uani 1 1 d .
F10 F 1.2037(6) 0.1622(5) 0.1481(4) 0.0712(19) Uani 1 1 d .
F11 F 1.1857(5) 0.6519(4) 0.1977(3) 0.0493(15) Uani 1 1 d .
F12 F 1.3424(6) 0.8054(4) 0.1862(3) 0.0618(17) Uani 1 1 d .
F13 F 1.5587(6) 0.8640(4) 0.2682(3) 0.0682(19) Uani 1 1 d .
F14 F 1.6177(5) 0.7662(4) 0.3657(3) 0.0661(19) Uani 1 1 d .
F15 F 1.4678(5) 0.6135(4) 0.3769(3) 0.0514(15) Uani 1 1 d .
C1' C 0.8360(8) 0.4658(6) 0.0491(5) 0.039(2) Uani 1 1 d .
C2' C 0.8195(8) 0.4251(6) -0.0217(5) 0.040(2) Uani 1 1 d .
H2' H 0.8533 0.4509 -0.0604 0.048 Uiso 1 1 calc R
C3' C 0.7466(8) 0.3419(7) -0.0267(6) 0.047(3) Uani 1 1 d .
H3' H 0.7207 0.2996 -0.0691 0.056 Uiso 1 1 calc R
C4' C 0.7165(8) 0.3303(6) 0.0440(5) 0.037(2) Uani 1 1 d .
C5' C 0.6330(8) 0.2639(6) 0.0655(5) 0.041(2) Uani 1 1 d .
C6' C 0.5976(8) 0.2695(6) 0.1339(5) 0.034(2) Uani 1 1 d .
C7' C 0.5002(9) 0.2107(6) 0.1539(5) 0.045(3) Uani 1 1 d .
H7' H 0.4521 0.1567 0.1265 0.055 Uiso 1 1 calc R
C8' C 0.4861(9) 0.2451(6) 0.2205(5) 0.044(2) Uani 1 1 d .
H8' H 0.4265 0.2197 0.2475 0.053 Uiso 1 1 calc R
C9' C 0.5790(8) 0.3265(6) 0.2412(5) 0.035(2) Uani 1 1 d .
C10' C 0.5944(8) 0.3843(6) 0.3035(5) 0.036(2) Uani 1 1 d .
C11' C 0.6718(8) 0.4683(6) 0.3178(5) 0.036(2) Uani 1 1 d .
C12' C 0.6821(8) 0.5364(6) 0.3739(5) 0.038(2) Uani 1 1 d .
H12' H 0.6378 0.5316 0.4123 0.046 Uiso 1 1 calc R
C13' C 0.7660(8) 0.6094(6) 0.3633(5) 0.041(2) Uani 1 1 d .
H13' H 0.7914 0.6639 0.3934 0.050 Uiso 1 1 calc R
C14' C 0.8087(8) 0.5899(6) 0.2998(5) 0.037(2) Uani 1 1 d .
C15' C 0.8866(8) 0.6486(6) 0.2654(5) 0.037(2) Uani 1 1 d .
C16' C 0.9095(8) 0.6277(6) 0.1980(5) 0.037(2) Uani 1 1 d .
C17' C 0.9635(8) 0.6834(6) 0.1468(6) 0.044(3) Uani 1 1 d .
H17' H 1.0009 0.7443 0.1568 0.053 Uiso 1 1 calc R
C18' C 0.9508(9) 0.6334(7) 0.0835(5) 0.047(3) Uani 1 1 d .
H18' H 0.9780 0.6524 0.0407 0.056 Uiso 1 1 calc R
C19' C 0.8895(9) 0.5471(6) 0.0917(5) 0.040(2) Uani 1 1 d .
N21' N 0.7745(7) 0.4066(5) 0.0909(4) 0.0364(18) Uani 1 1 d .
N22' N 0.6477(6) 0.3419(5) 0.1871(4) 0.0351(18) Uani 1 1 d .
N23' N 0.7527(6) 0.5027(4) 0.2721(4) 0.0328(17) Uani 1 1 d .
N24' N 0.8671(7) 0.5447(5) 0.1622(4) 0.0354(18) Uani 1 1 d .
C25' C 0.5700(9) 0.1842(6) 0.0105(5) 0.041(2) Uani 1 1 d .
C26' C 0.4665(10) 0.1752(7) -0.0349(6) 0.056(3) Uani 1 1 d .
C27' C 0.4145(10) 0.1086(7) -0.0902(6) 0.053(3) Uani 1 1 d .
C28' C 0.4639(10) 0.0475(7) -0.1040(6) 0.055(3) Uani 1 1 d .
C29' C 0.5659(10) 0.0543(6) -0.0613(6) 0.049(3) Uani 1 1 d .
C30' C 0.6160(9) 0.1206(6) -0.0043(5) 0.043(2) Uani 1 1 d .
C31' C 0.5140(8) 0.3537(6) 0.3580(5) 0.039(2) Uani 1 1 d .
C32' C 0.5423(8) 0.3070(6) 0.4088(5) 0.041(2) Uani 1 1 d .
C33' C 0.4680(9) 0.2724(6) 0.4578(6) 0.047(3) Uani 1 1 d .
C34' C 0.3629(9) 0.2861(7) 0.4530(6) 0.047(3) Uani 1 1 d .
C35' C 0.3344(11) 0.3346(8) 0.4027(7) 0.065(3) Uani 1 1 d .
C36' C 0.4106(9) 0.3682(7) 0.3557(6) 0.045(3) Uani 1 1 d .
C37' C 0.9346(10) 0.7429(6) 0.2992(5) 0.044(3) Uani 1 1 d .
C38' C 1.0502(9) 0.7793(6) 0.3337(6) 0.044(2) Uani 1 1 d .
C39' C 1.0973(9) 0.8672(7) 0.3620(6) 0.050(3) Uani 1 1 d .
C40' C 1.0251(11) 0.9157(7) 0.3584(6) 0.055(3) Uani 1 1 d .
C41' C 0.9129(11) 0.8805(7) 0.3256(6) 0.057(3) Uani 1 1 d .
C42' C 0.8669(10) 0.7940(6) 0.2964(5) 0.045(3) Uani 1 1 d .
F1' F 0.4132(6) 0.2347(5) -0.0219(4) 0.087(2) Uani 1 1 d .
F2' F 0.3108(6) 0.1030(5) -0.1323(4) 0.080(2) Uani 1 1 d .
F3' F 0.4161(6) -0.0160(4) -0.1605(4) 0.0697(19) Uani 1 1 d .
F4' F 0.6164(6) -0.0052(4) -0.0735(4) 0.077(2) Uani 1 1 d .
F5' F 0.7133(6) 0.1207(4) 0.0394(4) 0.0607(17) Uani 1 1 d .
F6' F 0.6439(5) 0.2911(4) 0.4139(3) 0.0498(14) Uani 1 1 d .
F7' F 0.5001(5) 0.2285(4) 0.5068(3) 0.0560(16) Uani 1 1 d .
F8' F 0.2898(6) 0.2541(5) 0.4979(4) 0.071(2) Uani 1 1 d .
F9' F 0.2322(6) 0.3477(6) 0.3976(4) 0.093(3) Uani 1 1 d .
F10' F 0.3780(6) 0.4128(5) 0.3067(4) 0.072(2) Uani 1 1 d .
F11' F 1.1226(5) 0.7327(4) 0.3376(3) 0.0525(15) Uani 1 1 d .
F12' F 1.2116(6) 0.9005(4) 0.3953(4) 0.0676(18) Uani 1 1 d .
F13' F 1.0719(6) 1.0005(4) 0.3891(4) 0.075(2) Uani 1 1 d .
F14' F 0.8437(6) 0.9298(4) 0.3216(4) 0.073(2) Uani 1 1 d .
F15' F 0.7564(5) 0.7631(4) 0.2605(3) 0.0586(16) Uani 1 1 d .

loop_
_atom_site_aniso_label
_atom_site_aniso_U_11
_atom_site_aniso_U_22
_atom_site_aniso_U_33
_atom_site_aniso_U_23
_atom_site_aniso_U_13
_atom_site_aniso_U_12
W1 0.0367(2) 0.0319(2) 0.0381(2) 0.00415(17) 0.00819(18) 0.01014(18)
W2 0.0368(2) 0.0314(2) 0.0370(2) 0.00567(17) 0.00906(17) 0.00965(18)
O1 0.037(4) 0.030(3) 0.036(3) 0.006(3) 0.008(3) 0.010(3)
O2 0.051(4) 0.032(3) 0.030(3) -0.002(3) 0.000(3) 0.016(3)
O3 0.035(4) 0.036(4) 0.042(4) 0.010(3) 0.011(3) 0.011(3)
C1 0.034(5) 0.037(5) 0.045(6) 0.005(5) 0.006(4) 0.012(5)
C2 0.044(6) 0.035(5) 0.040(6) 0.007(4) 0.004(5) 0.000(5)
C3 0.038(5) 0.041(6) 0.043(6) 0.017(5) 0.019(4) 0.014(5)
C4 0.035(5) 0.029(5) 0.039(6) 0.008(4) 0.002(4) -0.001(4)
C5 0.035(6) 0.044(6) 0.060(7) 0.018(5) 0.016(5) 0.012(5)
C6 0.032(5) 0.025(5) 0.042(6) 0.003(4) 0.011(4) 0.007(4)
C7 0.041(6) 0.038(6) 0.056(7) 0.014(5) 0.016(5) 0.010(5)
C8 0.048(6) 0.036(6) 0.048(6) 0.004(5) 0.006(5) 0.013(5)
C9 0.034(5) 0.032(5) 0.045(6) 0.002(4) 0.006(4) 0.011(4)
C10 0.031(5) 0.032(5) 0.049(6) -0.004(4) 0.003(4) 0.014(4)
C11 0.045(6) 0.038(6) 0.045(6) 0.006(5) 0.018(5) 0.017(5)
C12 0.048(6) 0.045(6) 0.048(6) 0.004(5) 0.009(5) 0.018(5)
C13 0.047(6) 0.042(6) 0.046(6) 0.009(5) 0.014(5) 0.007(5)
C14 0.038(6) 0.034(5) 0.043(6) 0.011(4) 0.005(4) 0.008(5)
C150 0.030(5) 0.042(6) 0.053(6) 0.020(5) 0.007(5) 0.012(5)
C16 0.032(5) 0.034(5) 0.050(6) 0.001(5) 0.013(5) -0.001(4)
C17 0.029(5) 0.053(6) 0.038(6) 0.011(5) 0.004(4) 0.006(5)
C18 0.039(6) 0.038(6) 0.054(6) 0.005(5) 0.010(5) 0.005(5)
C19 0.045(6) 0.041(6) 0.028(5) 0.004(4) 0.010(4) 0.010(5)
N21 0.029(4) 0.041(5) 0.031(4) -0.001(4) 0.012(3) 0.006(4)
N22 0.039(4) 0.033(4) 0.028(4) -0.002(3) 0.009(3) 0.014(4)
N23 0.041(5) 0.036(4) 0.039(4) 0.007(4) 0.018(4) 0.017(4)
N24 0.031(4) 0.030(4) 0.034(4) 0.002(3) 0.003(3) 0.000(3)
C25 0.028(5) 0.034(5) 0.036(5) -0.002(4) 0.009(4) 0.001(4)
C26 0.042(6) 0.034(6) 0.050(6) 0.001(5) 0.004(5) 0.003(5)
C27 0.068(8) 0.040(6) 0.056(7) 0.008(5) 0.017(6) 0.011(6)
C28 0.049(7) 0.047(6) 0.044(6) 0.003(5) 0.020(5) -0.001(5)
C29 0.044(7) 0.037(6) 0.059(7) 0.005(5) 0.004(5) 0.006(5)
C30 0.052(7) 0.035(5) 0.043(6) 0.016(5) 0.007(5) 0.007(5)
C31 0.034(6) 0.033(6) 0.081(8) 0.009(5) 0.020(6) 0.011(5)
C32 0.048(6) 0.029(5) 0.057(7) 0.009(5) 0.015(5) 0.011(5)
C33 0.053(7) 0.029(5) 0.049(7) 0.008(5) 0.022(5) 0.000(5)
C34 0.074(9) 0.038(6) 0.073(8) -0.001(6) 0.040(7) 0.018(6)
C35 0.069(8) 0.059(8) 0.077(9) 0.012(7) 0.029(7) 0.040(7)
C36 0.047(7) 0.050(7) 0.068(8) 0.001(6) 0.014(6) 0.021(6)
C37 0.040(6) 0.040(6) 0.029(5) -0.001(4) 0.007(4) 0.009(5)
C38 0.053(7) 0.049(6) 0.029(5) 0.001(5) 0.006(5) 0.012(5)
C39 0.077(8) 0.049(6) 0.013(5) 0.007(4) 0.015(5) 0.015(6)
C40 0.074(8) 0.033(6) 0.043(6) 0.001(5) 0.024(6) -0.007(6)
C41 0.039(6) 0.048(6) 0.042(6) 0.008(5) 0.013(5) -0.002(5)
C42 0.044(6) 0.044(6) 0.034(5) 0.003(4) 0.006(5) 0.012(5)
F1 0.052(4) 0.039(3) 0.071(4) 0.014(3) 0.007(3) 0.013(3)
F2 0.080(5) 0.043(4) 0.061(4) 0.018(3) -0.003(3) 0.005(3)
F3 0.071(5) 0.051(4) 0.083(5) 0.026(4) 0.024(4) 0.003(3)
F4 0.046(4) 0.069(5) 0.101(5) 0.034(4) 0.010(4) 0.005(3)
F5 0.036(3) 0.055(4) 0.079(4) 0.024(3) 0.007(3) 0.009(3)
F6 0.061(4) 0.054(4) 0.062(4) 0.013(3) 0.015(3) 0.024(3)
F7 0.081(5) 0.059(4) 0.049(4) 0.007(3) 0.008(4) 0.005(4)
F8 0.125(7) 0.064(5) 0.068(5) -0.007(4) 0.044(4) 0.036(5)
F9 0.100(6) 0.087(6) 0.107(6) 0.007(5) 0.036(5) 0.062(5)
F10 0.069(5) 0.075(5) 0.076(5) 0.001(4) 0.001(4) 0.040(4)
F11 0.069(4) 0.043(3) 0.036(3) 0.007(3) 0.002(3) 0.022(3)
F12 0.086(5) 0.045(4) 0.053(4) 0.010(3) 0.016(3) 0.019(3)
F13 0.081(5) 0.045(4) 0.059(4) 0.002(3) 0.027(3) -0.009(3)
F14 0.039(4) 0.081(5) 0.055(4) 0.003(3) 0.006(3) -0.009(3)
F15 0.042(3) 0.058(4) 0.056(4) 0.019(3) 0.013(3) 0.015(3)
C1' 0.035(5) 0.053(6) 0.030(5) 0.011(5) 0.014(4) 0.013(5)
C2' 0.040(6) 0.049(6) 0.033(5) 0.011(5) 0.012(4) 0.013(5)
C3' 0.034(6) 0.049(6) 0.057(7) 0.008(5) 0.004(5) 0.014(5)
C4' 0.038(5) 0.044(6) 0.029(5) 0.006(4) 0.007(4) 0.015(5)
C5' 0.041(6) 0.030(5) 0.046(6) 0.003(4) 0.007(5) 0.004(5)
C6' 0.044(6) 0.030(5) 0.035(5) 0.003(4) 0.015(4) 0.018(4)
C7' 0.048(6) 0.027(5) 0.050(6) 0.001(5) 0.003(5) 0.000(5)
C8' 0.047(6) 0.041(6) 0.043(6) 0.010(5) 0.013(5) 0.010(5)
C9' 0.030(5) 0.031(5) 0.049(6) 0.015(4) 0.007(4) 0.011(4)
C10' 0.027(5) 0.034(5) 0.045(6) 0.002(4) -0.003(4) 0.010(4)
C11' 0.035(5) 0.040(6) 0.036(5) 0.012(4) 0.013(4) 0.012(5)
C12' 0.038(6) 0.033(5) 0.044(6) 0.003(4) 0.012(4) 0.012(5)
C13' 0.044(6) 0.039(6) 0.035(5) -0.002(4) 0.004(4) 0.009(5)
C14' 0.041(6) 0.029(5) 0.038(5) -0.005(4) 0.003(4) 0.010(4)
C15' 0.037(5) 0.039(5) 0.035(5) 0.006(4) 0.011(4) 0.009(4)
C16' 0.037(5) 0.043(6) 0.036(5) 0.003(4) 0.005(4) 0.020(5)
C17' 0.033(5) 0.030(5) 0.067(7) 0.019(5) 0.016(5) 0.002(4)
C18' 0.040(6) 0.064(7) 0.032(6) 0.021(5) 0.013(5) 0.006(5)
C19' 0.046(6) 0.046(6) 0.038(6) 0.010(5) 0.011(5) 0.024(5)
N21' 0.040(5) 0.034(4) 0.033(4) 0.000(3) 0.016(4) 0.007(4)
N22' 0.033(4) 0.028(4) 0.038(4) 0.000(3) 0.011(4) 0.002(3)
N23' 0.034(4) 0.022(4) 0.036(4) -0.001(3) 0.001(3) 0.005(3)
N24' 0.039(4) 0.031(4) 0.033(4) 0.002(3) 0.010(3) 0.007(4)
C25' 0.043(6) 0.036(6) 0.035(5) -0.003(4) 0.012(5) 0.003(5)
C26' 0.061(8) 0.052(7) 0.055(7) -0.009(6) 0.008(6) 0.025(6)
C27' 0.045(7) 0.050(7) 0.047(7) 0.007(5) -0.001(5) -0.001(6)
C28' 0.046(7) 0.052(7) 0.048(7) -0.008(5) 0.003(5) -0.002(6)
C29' 0.049(7) 0.032(6) 0.065(7) -0.002(5) 0.021(6) 0.009(5)
C30' 0.044(6) 0.031(5) 0.047(6) 0.003(5) 0.006(5) 0.004(5)
C31' 0.036(6) 0.034(5) 0.046(6) 0.008(4) 0.019(5) 0.002(4)
C32' 0.035(6) 0.032(5) 0.050(6) 0.008(5) 0.007(5) 0.005(5)
C33' 0.040(6) 0.035(6) 0.061(7) 0.009(5) 0.005(5) 0.008(5)
C34' 0.041(6) 0.052(6) 0.050(6) 0.006(5) 0.020(5) 0.014(5)
C35' 0.055(8) 0.080(9) 0.078(9) 0.024(7) 0.023(7) 0.039(7)
C36' 0.037(6) 0.053(7) 0.055(7) 0.020(5) 0.013(5) 0.021(5)
C37' 0.062(7) 0.027(5) 0.031(5) 0.001(4) 0.014(5) -0.003(5)
C38' 0.042(6) 0.033(5) 0.053(6) 0.005(5) 0.003(5) 0.010(5)
C39' 0.038(6) 0.052(7) 0.048(6) 0.004(5) 0.003(5) 0.002(5)
C40' 0.068(8) 0.035(6) 0.055(7) 0.010(5) 0.004(6) 0.009(6)
C41' 0.065(8) 0.046(7) 0.061(7) 0.003(6) 0.006(6) 0.024(6)
C42' 0.056(7) 0.029(5) 0.048(6) 0.004(5) 0.003(5) 0.015(5)
F1' 0.076(5) 0.080(5) 0.098(6) -0.024(4) -0.020(4) 0.043(4)
F2' 0.073(5) 0.085(5) 0.073(5) -0.005(4) -0.010(4) 0.026(4)
F3' 0.073(5) 0.051(4) 0.065(4) -0.019(3) 0.002(3) 0.005(3)
F4' 0.076(5) 0.034(4) 0.106(6) -0.019(4) 0.000(4) 0.015(3)
F5' 0.060(4) 0.038(3) 0.077(4) -0.002(3) -0.004(3) 0.015(3)
F6' 0.045(3) 0.052(4) 0.055(4) 0.017(3) 0.011(3) 0.017(3)
F7' 0.053(4) 0.061(4) 0.063(4) 0.032(3) 0.021(3) 0.019(3)
F8' 0.064(4) 0.097(5) 0.066(4) 0.041(4) 0.035(4) 0.028(4)
F9' 0.064(5) 0.151(8) 0.111(6) 0.079(6) 0.049(4) 0.068(5)
F10' 0.062(4) 0.104(6) 0.083(5) 0.056(4) 0.035(4) 0.053(4)
F11' 0.050(4) 0.054(4) 0.049(3) -0.001(3) 0.006(3) 0.016(3)
F12' 0.061(4) 0.056(4) 0.070(4) -0.003(3) 0.001(3) 0.006(3)
F13' 0.089(5) 0.034(4) 0.083(5) -0.002(3) -0.001(4) 0.006(4)
F14' 0.091(5) 0.040(4) 0.090(5) 0.002(3) -0.001(4) 0.034(4)
F15' 0.058(4) 0.045(4) 0.071(4) -0.001(3) -0.002(3) 0.022(3)

loop_
_atom_type_symbol
_atom_type_description
_atom_type_scat_dispersion_real
_atom_type_scat_dispersion_imag
_atom_type_scat_source
C C 0.0033 0.0016 'International Tables Vol C Tables 4.2.6.8 and 6.1.1.4'
H H 0.0000 0.0000 'International Tables Vol C Tables 4.2.6.8 and 6.1.1.4'
F F 0.0171 0.0103 'International Tables Vol C Tables 4.2.6.8 and 6.1.1.4'
N N 0.0061 0.0033 'International Tables Vol C Tables 4.2.6.8 and 6.1.1.4'
O O 0.0106 0.0060 'International Tables Vol C Tables 4.2.6.8 and 6.1.1.4'
W W -0.8490 6.8722 'International Tables Vol C Tables 4.2.6.8 and 6.1.1.4'

loop_
_geom_angle_atom_site_label_1
_geom_angle_atom_site_label_2
_geom_angle_atom_site_label_3
_geom_angle
O3 W1 O1 79.5(3)
O3 W1 N24 117.8(3)
O1 W1 N24 78.5(3)
O3 W1 N21 84.3(3)
O1 W1 N21 133.8(3)
N24 W1 N21 71.5(3)
O3 W1 N22 102.8(3)
O1 W1 N22 148.1(3)
N24 W1 N22 125.0(3)
N21 W1 N22 77.7(3)
O3 W1 N23 151.2(3)
O1 W1 N23 81.0(3)
N24 W1 N23 78.4(3)
N21 W1 N23 124.4(3)
N22 W1 N23 83.3(3)
O3 W1 O2 76.4(3)
O1 W1 O2 73.1(2)
N24 W1 O2 145.3(3)
N21 W1 O2 143.2(3)
N22 W1 O2 76.5(3)
N23 W1 O2 77.8(3)
O3 W1 W2 52.34(19)
O1 W1 W2 43.60(17)
N24 W1 W2 120.8(2)
N21 W1 W2 136.4(2)
N22 W1 W2 113.1(2)
N23 W1 W2 99.2(2)
O2 W1 W2 40.62(16)
O2 W2 O1 82.3(3)
O2 W2 N21' 82.7(2)
O1 W2 N21' 130.5(2)
O2 W2 N24' 125.5(2)
O1 W2 N24' 80.9(2)
N21' W2 N24' 70.6(3)
O2 W2 N22' 93.5(2)
O1 W2 N22' 149.6(2)
N21' W2 N22' 78.1(3)
N24' W2 N22' 124.2(3)
O2 W2 N23' 150.71(19)
O1 W2 N23' 86.99(19)
N21' W2 N23' 124.0(3)
N24' W2 N23' 79.0(3)
N22' W2 N23' 82.2(3)
O2 W2 O3 73.8(2)
O1 W2 O3 71.9(2)
N21' W2 O3 145.1(2)
N24' W2 O3 144.3(2)
N22' W2 O3 78.0(2)
N23' W2 O3 76.96(19)
O2 W2 W1 49.59(18)
O1 W2 W1 45.95(17)
N21' W2 W1 131.3(2)
N24' W2 W1 125.5(2)
N22' W2 W1 110.0(2)
N23' W2 W1 104.69(19)
O3 W2 W1 40.11(16)
W2 O1 W1 90.4(2)
W2 O2 W1 89.8(2)
W1 O3 W2 87.5(2)
N21 C1 C19 112.3(8)
N21 C1 C2 110.2(8)
C19 C1 C2 137.5(9)
C3 C2 C1 106.3(9)
C3 C2 H2 126.9
C1 C2 H2 126.9
C2 C3 C4 107.4(8)
C2 C3 H3 126.3
C4 C3 H3 126.3
N21 C4 C5 120.0(8)
N21 C4 C3 108.1(8)
C5 C4 C3 131.7(8)
C6 C5 C4 121.6(9)
C6 C5 C25 119.3(9)
C4 C5 C25 119.1(9)
C5 C6 N22 125.9(8)
C5 C6 C7 126.9(9)
N22 C6 C7 106.7(8)
C8 C7 C6 109.1(9)
C8 C7 H7 125.4
C6 C7 H7 125.4
C7 C8 C9 108.9(9)
C7 C8 H8 125.5
C9 C8 H8 125.5
C10 C9 N22 124.6(8)
C10 C9 C8 128.3(9)
N22 C9 C8 107.1(8)
C9 C10 C11 125.4(9)
C9 C10 C31 115.8(8)
C11 C10 C31 118.8(9)
C10 C11 N23 123.9(9)
C10 C11 C12 127.6(9)
N23 C11 C12 108.5(8)
C13 C12 C11 107.4(9)
C13 C12 H12 126.3
C11 C12 H12 126.3
C12 C13 C14 108.5(9)
C12 C13 H13 125.7
C14 C13 H13 125.7
N23 C14 C150 123.7(9)
N23 C14 C13 109.4(8)
C150 C14 C13 126.1(9)
C14 C150 C16 122.7(8)
C14 C150 C37 119.4(8)
C16 C150 C37 117.8(9)
N24 C16 C17 108.3(8)
N24 C16 C150 119.6(8)
C17 C16 C150 131.5(9)
C18 C17 C16 109.1(9)
C18 C17 H17 125.5
C16 C17 H17 125.5
C17 C18 C19 107.1(9)
C17 C18 H18 126.4
C19 C18 H18 126.4
C1 C19 N24 111.2(8)
C1 C19 C18 140.7(9)
N24 C19 C18 107.8(8)
C4 N21 C1 107.9(7)
C4 N21 W1 129.7(6)
C1 N21 W1 119.5(6)
C9 N22 C6 108.2(7)
C9 N22 W1 124.7(6)
C6 N22 W1 122.1(6)
C14 N23 C11 106.2(8)
C14 N23 W1 124.8(6)
C11 N23 W1 124.6(6)
C16 N24 C19 107.6(7)
C16 N24 W1 131.3(6)
C19 N24 W1 119.4(6)
C26 C25 C30 118.0(9)
C26 C25 C5 121.8(9)
C30 C25 C5 120.2(9)
F1 C26 C25 122.5(9)
F1 C26 C27 116.0(9)
C25 C26 C27 121.5(10)
F2 C27 C28 120.7(10)
F2 C27 C26 121.1(11)
C28 C27 C26 118.2(10)
F3 C28 C29 119.3(10)
F3 C28 C27 119.5(10)
C29 C28 C27 121.2(10)
F4 C29 C28 121.2(10)
F4 C29 C30 120.4(9)
C28 C29 C30 118.3(10)
F5 C30 C25 120.3(8)
F5 C30 C29 116.9(9)
C25 C30 C29 122.8(9)
C36 C31 C32 116.6(11)
C36 C31 C10 122.8(10)
C32 C31 C10 120.5(9)
F6 C32 C33 119.1(10)
F6 C32 C31 118.7(9)
C33 C32 C31 122.1(10)
F7 C33 C34 121.6(10)
F7 C33 C32 119.9(10)
C34 C33 C32 118.5(11)
C33 C34 C35 122.2(11)
C33 C34 F8 119.1(12)
C35 C34 F8 118.7(11)
F9 C35 C34 121.1(11)
F9 C35 C36 119.8(12)
C34 C35 C36 119.1(11)
F10 C36 C31 119.8(10)
F10 C36 C35 118.8(10)
C31 C36 C35 121.4(11)
C38 C37 C42 115.9(9)
C38 C37 C150 121.4(9)
C42 C37 C150 122.7(9)
F11 C38 C39 119.7(9)
F11 C38 C37 118.8(9)
C39 C38 C37 121.5(10)
F12 C39 C38 119.9(10)
F12 C39 C40 119.3(10)
C38 C39 C40 120.8(10)
F13 C40 C39 119.7(10)
F13 C40 C41 120.2(10)
C39 C40 C41 120.1(9)
F14 C41 C42 121.4(10)
F14 C41 C40 120.3(9)
C42 C41 C40 118.3(10)
F15 C42 C41 115.9(9)
F15 C42 C37 120.7(9)
C41 C42 C37 123.4(9)
C2' C1' N21' 109.2(8)
C2' C1' C19' 140.9(9)
N21' C1' C19' 109.9(8)
C3' C2' C1' 108.7(9)
C3' C2' H2' 125.7
C1' C2' H2' 125.7
C2' C3' C4' 107.2(9)
C2' C3' H3' 126.4
C4' C3' H3' 126.4
C5' C4' N21' 120.6(8)
C5' C4' C3' 130.3(9)
N21' C4' C3' 108.4(8)
C4' C5' C6' 123.3(9)
C4' C5' C25' 117.6(9)
C6' C5' C25' 118.9(8)
N22' C6' C7' 110.9(8)
N22' C6' C5' 122.9(8)
C7' C6' C5' 125.6(9)
C8' C7' C6' 107.8(9)
C8' C7' H7' 126.1
C6' C7' H7' 126.1
C7' C8' C9' 106.5(9)
C7' C8' H8' 126.7
C9' C8' H8' 126.7
C10' C9' N22' 124.6(8)
C10' C9' C8' 125.4(9)
N22' C9' C8' 109.8(8)
C11' C10' C9' 125.4(9)
C11' C10' C31' 117.9(8)
C9' C10' C31' 116.7(8)
C10' C11' N23' 122.7(8)
C10' C11' C12' 129.7(9)
N23' C11' C12' 107.4(8)
C13' C12' C11' 108.6(9)
C13' C12' H12' 125.7
C11' C12' H12' 125.7
C12' C13' C14' 108.0(9)
C12' C13' H13' 126.0
C14' C13' H13' 126.0
N23' C14' C15' 124.2(8)
N23' C14' C13' 109.1(8)
C15' C14' C13' 126.4(9)
C16' C15' C14' 123.1(9)
C16' C15' C37' 117.8(8)
C14' C15' C37' 118.5(8)
C15' C16' N24' 122.0(9)
C15' C16' C17' 130.2(9)
N24' C16' C17' 107.2(8)
C18' C17' C16' 108.0(9)
C18' C17' H17' 126.0
C16' C17' H17' 126.0
C17' C18' C19' 107.7(8)
C17' C18' H18' 126.1
C19' C18' H18' 126.1
N24' C19' C1' 111.0(8)
N24' C19' C18' 109.3(8)
C1' C19' C18' 139.4(9)
C4' N21' C1' 106.5(7)
C4' N21' W2 130.4(6)
C1' N21' W2 119.9(6)
C9' N22' C6' 105.0(7)
C9' N22' W2 124.9(6)
C6' N22' W2 126.3(6)
C14' N23' C11' 106.8(7)
C14' N23' W2 124.7(6)
C11' N23' W2 124.9(6)
C16' N24' C19' 107.7(7)
C16' N24' W2 130.5(6)
C19' N24' W2 119.9(6)
C30' C25' C26' 114.9(9)
C30' C25' C5' 123.2(9)
C26' C25' C5' 121.5(9)
C27' C26' F1' 118.9(11)
C27' C26' C25' 122.8(11)
F1' C26' C25' 118.3(9)
C28' C27' C26' 120.6(11)
C28' C27' F2' 119.8(10)
C26' C27' F2' 119.6(11)
F3' C28' C27' 120.9(10)
F3' C28' C29' 120.4(11)
C27' C28' C29' 118.6(10)
F4' C29' C28' 119.9(10)
F4' C29' C30' 119.8(10)
C28' C29' C30' 120.3(10)
F5' C30' C29' 117.7(9)
F5' C30' C25' 119.6(9)
C29' C30' C25' 122.7(10)
C36' C31' C32' 118.1(9)
C36' C31' C10' 121.8(9)
C32' C31' C10' 120.0(9)
F6' C32' C31' 120.8(9)
F6' C32' C33' 116.6(8)
C31' C32' C33' 122.7(9)
F7' C33' C34' 121.7(10)
F7' C33' C32' 120.4(9)
C34' C33' C32' 117.9(9)
F8' C34' C33' 119.9(10)
F8' C34' C35' 120.2(10)
C33' C34' C35' 119.9(10)
F9' C35' C34' 120.0(11)
F9' C35' C36' 119.6(10)
C34' C35' C36' 120.3(10)
F10' C36' C31' 120.7(9)
F10' C36' C35' 118.2(9)
C31' C36' C35' 121.0(9)
C42' C37' C38' 118.2(9)
C42' C37' C15' 121.9(9)
C38' C37' C15' 120.0(10)
F11' C38' C37' 121.3(9)
F11' C38' C39' 118.0(9)
C37' C38' C39' 120.6(10)
F12' C39' C40' 122.3(10)
F12' C39' C38' 118.8(10)
C40' C39' C38' 118.8(10)
C41' C40' F13' 121.6(11)
C41' C40' C39' 120.6(10)
F13' C40' C39' 117.8(10)
C40' C41' F14' 119.7(10)
C40' C41' C42' 120.5(11)
F14' C41' C42' 119.8(10)
F15' C42' C37' 120.5(9)
F15' C42' C41' 118.2(10)
C37' C42' C41' 121.2(10)

loop_
_geom_bond_atom_site_label_1
_geom_bond_atom_site_label_2
_geom_bond_distance
W1 O3 1.804(6)
W1 O1 2.011(6)
W1 N24 2.058(7)
W1 N21 2.076(7)
W1 N22 2.084(7)
W1 N23 2.121(7)
W1 O2 2.131(6)
W1 W2 2.7980(6)
W2 O2 1.822(6)
W2 O1 1.930(6)
W2 N21' 2.050(7)
W2 N24' 2.058(7)
W2 N22' 2.098(7)
W2 N23' 2.124(7)
W2 O3 2.217(6)
C1 N21 1.364(12)
C1 C19 1.392(13)
C1 C2 1.403(13)
C2 C3 1.383(13)
C2 H2 0.9500
C3 C4 1.431(13)
C3 H3 0.9500
C4 N21 1.364(11)
C4 C5 1.387(14)
C5 C6 1.372(13)
C5 C25 1.516(13)
C6 N22 1.409(11)
C6 C7 1.434(13)
C7 C8 1.339(14)
C7 H7 0.9500
C8 C9 1.434(13)
C8 H8 0.9500
C9 C10 1.380(13)
C9 N22 1.399(12)
C10 C11 1.382(13)
C10 C31 1.494(14)
C11 N23 1.394(12)
C11 C12 1.440(14)
C12 C13 1.335(14)
C12 H12 0.9500
C13 C14 1.419(14)
C13 H13 0.9500
C14 N23 1.377(11)
C14 C150 1.412(14)
C150 C16 1.420(13)
C150 C37 1.498(13)
C16 N24 1.379(11)
C16 C17 1.387(13)
C17 C18 1.366(13)
C17 H17 0.9500
C18 C19 1.413(13)
C18 H18 0.9500
C19 N24 1.394(11)
C25 C26 1.354(14)
C25 C30 1.359(13)
C26 F1 1.345(11)
C26 C27 1.403(14)
C27 F2 1.345(12)
C27 C28 1.383(16)
C28 F3 1.351(11)
C28 C29 1.350(15)
C29 F4 1.336(12)
C29 C30 1.388(14)
C30 F5 1.345(11)
C31 C36 1.384(15)
C31 C32 1.391(15)
C32 F6 1.324(11)
C32 C33 1.389(14)
C33 F7 1.341(12)
C33 C34 1.343(16)
C34 C35 1.358(17)
C34 F8 1.375(12)
C35 F9 1.345(13)
C35 C36 1.387(16)
C36 F10 1.337(13)
C37 C38 1.392(14)
C37 C42 1.393(13)
C38 F11 1.340(11)
C38 C39 1.358(14)
C39 F12 1.341(11)
C39 C40 1.369(16)
C40 F13 1.360(11)
C40 C41 1.380(15)
C41 F14 1.324(11)
C41 C42 1.365(14)
C42 F15 1.349(11)
C1' C2' 1.386(13)
C1' N21' 1.402(11)
C1' C19' 1.401(14)
C2' C3' 1.363(14)
C2' H2' 0.9500
C3' C4' 1.435(13)
C3' H3' 0.9500
C4' C5' 1.371(13)
C4' N21' 1.382(12)
C5' C6' 1.409(13)
C5' C25' 1.504(13)
C6' N22' 1.391(11)
C6' C7' 1.394(13)
C7' C8' 1.374(14)
C7' H7' 0.9500
C8' C9' 1.431(13)
C8' H8' 0.9500
C9' C10' 1.385(13)
C9' N22' 1.392(12)
C10' C11' 1.382(13)
C10' C31' 1.518(13)
C11' N23' 1.410(11)
C11' C12' 1.427(13)
C12' C13' 1.359(13)
C12' H12' 0.9500
C13' C14' 1.411(13)
C13' H13' 0.9500
C14' N23' 1.394(11)
C14' C15' 1.397(13)
C15' C16' 1.365(13)
C15' C37' 1.515(13)
C16' N24' 1.370(12)
C16' C17' 1.467(13)
C17' C18' 1.340(14)
C17' H17' 0.9500
C18' C19' 1.417(14)
C18' H18' 0.9500
C19' N24' 1.385(11)
C25' C30' 1.369(14)
C25' C26' 1.384(15)
C26' C27' 1.359(15)
C26' F1' 1.366(13)
C27' C28' 1.356(16)
C27' F2' 1.373(12)
C28' F3' 1.338(12)
C28' C29' 1.356(15)
C29' F4' 1.340(12)
C29' C30' 1.372(14)
C30' F5' 1.352(11)
C31' C36' 1.357(14)
C31' C32' 1.363(13)
C32' F6' 1.345(11)
C32' C33' 1.407(14)
C33' F7' 1.321(11)
C33' C34' 1.368(14)
C34' F8' 1.328(11)
C34' C35' 1.380(15)
C35' F9' 1.328(13)
C35' C36' 1.387(15)
C36' F10' 1.333(11)
C37' C42' 1.362(14)
C37' C38' 1.382(14)
C38' F11' 1.350(11)
C38' C39' 1.400(14)
C39' F12' 1.361(12)
C39' C40' 1.373(16)
C40' C41' 1.338(16)
C40' F13' 1.366(12)
C41' F14' 1.355(13)
C41' C42' 1.383(14)
C42' F15' 1.337(12)

loop_
_platon_squeeze_void_nr
_platon_squeeze_void_average_x
_platon_squeeze_void_average_y
_platon_squeeze_void_average_z
_platon_squeeze_void_volume
_platon_squeeze_void_count_electrons
_platon_squeeze_void_content
1 0.196 0.072 0.279 90 14 ' '
2 0.500 0.500 1.000 269 90 ' '
3 0.500 0.500 0.500 15 2 ' '
4 0.804 0.928 0.721 90 15 ' '
